data_7213116
loop_
_publ_author_name
'Haberhauer, Gebhard'
'Gleiter, Rolf'
'Irngartinger, Hermann'
'Oeser, Thomas'
'Rominger, Frank'

_publ_section_title
;
 Cyclic diynes with tetramethyldisilyl groups in the bridges. Syntheses
 and properties
;
_journal_issue 10
_journal_name_full 'Journal of the Chemical Society, Perkin Transactions 2'
_journal_page_first 2093
_journal_paper_doi 10.1039/a904409d
_journal_year 1999
_chemical_formula_sum 'C15 H26 Si2'
_chemical_formula_weight 262.54
_chemical_name_systematic
; 
  1,1,2,2-Tetramethyl-1,2-disilacyclotrideca-4,11-diyne (11) 
;
_space_group_IT_number 2
_symmetry_cell_setting triclinic
_symmetry_space_group_name_Hall '-P 1'
_symmetry_space_group_name_H-M 'P -1'
_atom_sites_solution_hydrogens geom
_atom_sites_solution_primary direct
_atom_sites_solution_secondary difmap
_audit_creation_method SHELXL-97
_cell_angle_alpha 111.72(3)
_cell_angle_beta 113.95(3)
_cell_angle_gamma 70.04(3)
_cell_formula_units_Z 2
_cell_length_a 10.268(2)
_cell_length_b 11.346(2)
_cell_length_c 8.679(2)
_cell_measurement_reflns_used 75
_cell_measurement_temperature 253(2)
_cell_measurement_theta_max 20.3
_cell_measurement_theta_min 10.0
_cell_volume 836.4(4)
_computing_structure_refinement 'SHELXL-97 (Sheldrick, 1997)'
_computing_structure_solution 'SHELXS-97 (Sheldrick, 1990)'
_diffrn_ambient_temperature 253(2)
_diffrn_measured_fraction_theta_full 0.998
_diffrn_measured_fraction_theta_max 0.998
_diffrn_measurement_device_type NONIUS_CAD4
_diffrn_measurement_method \w2\q
_diffrn_radiation_monochromator graphite
_diffrn_radiation_source 'fine-focus sealed tube'
_diffrn_radiation_type MoK\a
_diffrn_radiation_wavelength 0.71073
_diffrn_reflns_av_R_equivalents 0.017
_diffrn_reflns_av_sigmaI/netI 0.017
_diffrn_reflns_limit_h_max 13
_diffrn_reflns_limit_h_min -12
_diffrn_reflns_limit_k_max 14
_diffrn_reflns_limit_k_min -13
_diffrn_reflns_limit_l_max 0
_diffrn_reflns_limit_l_min -11
_diffrn_reflns_number 4290
_diffrn_reflns_theta_full 28.0
_diffrn_reflns_theta_max 28.0
_diffrn_reflns_theta_min 2.2
_diffrn_standards_decay_% 1.6
_diffrn_standards_interval_count 100
_diffrn_standards_interval_time 60
_diffrn_standards_number 3
_exptl_absorpt_coefficient_mu 0.193
_exptl_absorpt_correction_T_max 0.973
_exptl_absorpt_correction_T_min 0.918
_exptl_absorpt_correction_type empirical
_exptl_crystal_colour colourless
_exptl_crystal_density_diffrn 1.042
_exptl_crystal_density_method 'not measured'
_exptl_crystal_description prism
_exptl_crystal_F_000 288
_exptl_crystal_size_max 0.45
_exptl_crystal_size_mid 0.40
_exptl_crystal_size_min 0.14
_refine_diff_density_max 0.28
_refine_diff_density_min -0.19
_refine_diff_density_rms 0.04
_refine_ls_extinction_method none
_refine_ls_goodness_of_fit_ref 1.12
_refine_ls_hydrogen_treatment calculated
_refine_ls_matrix_type full
_refine_ls_number_parameters 166
_refine_ls_number_reflns 4028
_refine_ls_number_restraints 0
_refine_ls_restrained_S_all 1.12
_refine_ls_R_factor_all 0.050
_refine_ls_R_factor_gt 0.037
_refine_ls_shift/su_max 0.001
_refine_ls_shift/su_mean 0.000
_refine_ls_structure_factor_coef Fsqd
_refine_ls_weighting_details 'w=1/[\s^2^(Fo^2^)+(0.0506P)^2^+0.1518P] where P=(Fo^2^+2Fc^2^)/3'
_refine_ls_weighting_scheme calc
_refine_ls_wR_factor_gt 0.100
_refine_ls_wR_factor_ref 0.107
_reflns_number_gt 3273
_reflns_number_total 4028
_reflns_threshold_expression >2sigma(I)
_cod_data_source_file 904409dsup1.cif
_cod_data_source_block 701GH170D
_cod_depositor_comments
;
The following automatic conversions were performed:

'_refine_ls_weighting_scheme' value 'calc
w=1/[\s^2^(Fo^2^)+(0.0506P)^2^+0.1518P] where P=(Fo^2^+2Fc^2^)/3' was
changed to 'calc'. New tag '_refine_ls_weighting_details' was
created. The value of the new tag was set to
'w=1/[\s^2^(Fo^2^)+(0.0506P)^2^+0.1518P] where P=(Fo^2^+2Fc^2^)/3'.

Automatic conversion script
Id: cif_fix_values 3143 2015-03-26 13:38:13Z robertas 
;
_cod_original_cell_volume 836.4(3)
_cod_original_sg_symbol_H-M P-1
_cod_database_code 7213116

loop_
_symmetry_equiv_pos_as_xyz
'x, y, z'
'-x, -y, -z'

loop_
_atom_site_label
_atom_site_type_symbol
_atom_site_fract_x
_atom_site_fract_y
_atom_site_fract_z
_atom_site_U_iso_or_equiv
_atom_site_adp_type
_atom_site_occupancy
_atom_site_calc_flag
_atom_site_refinement_flags
_atom_site_disorder_assembly
_atom_site_disorder_group
Si1 Si -0.27738(5) 0.43316(4) 0.30726(6) 0.04564(13) Uani 1 d . . .
Si2 Si -0.17370(4) 0.27784(4) 0.09522(5) 0.03984(11) Uani 1 d . . .
C11 C -0.59409(18) 0.28557(17) 0.2116(2) 0.0546(4) Uani 1 d . . .
C3 C -0.01617(15) 0.15218(14) 0.1949(2) 0.0444(3) Uani 1 d . . .
H3A H 0.0417 0.1059 0.1166 0.053 Uiso 1 calc R . .
H3B H 0.0461 0.1970 0.3043 0.053 Uiso 1 calc R . .
C4 C -0.06105(15) 0.05728(14) 0.22865(19) 0.0427(3) Uani 1 d . . .
C5 C -0.09927(17) -0.01890(15) 0.2553(2) 0.0464(3) Uani 1 d . . .
C6 C -0.1484(2) -0.10857(16) 0.2951(2) 0.0568(4) Uani 1 d . . .
H6A H -0.0655 -0.1550 0.3719 0.068 Uiso 1 calc R A 1
H6B H -0.1860 -0.1722 0.1874 0.068 Uiso 1 calc R A 1
C7 C -0.2662(2) -0.0383(2) 0.3816(3) 0.0472(4) Uani 0.75 d P B 1
H7A H -0.2295 0.0260 0.4888 0.057 Uiso 0.75 calc PR B 1
H7B H -0.2911 -0.1003 0.4117 0.057 Uiso 0.75 calc PR B 1
C8 C -0.4026(2) 0.02865(19) 0.2593(2) 0.0410(4) Uani 0.75 d P B 1
H8A H -0.4403 -0.0365 0.1539 0.049 Uiso 0.75 calc PR B 1
H8B H -0.3760 0.0876 0.2255 0.049 Uiso 0.75 calc PR B 1
C7A C -0.3278(9) -0.0591(8) 0.2656(12) 0.0655(18) Uiso 0.25 d P B 2
H7A1 H -0.3801 -0.0448 0.1503 0.079 Uiso 0.25 calc PR B 2
H7A2 H -0.3625 -0.1255 0.2735 0.079 Uiso 0.25 calc PR B 2
C8A C -0.3548(9) 0.0601(8) 0.3980(11) 0.0661(18) Uiso 0.25 d P B 2
H8A1 H -0.3116 0.1246 0.3997 0.079 Uiso 0.25 calc PR B 2
H8A2 H -0.3145 0.0447 0.5129 0.079 Uiso 0.25 calc PR B 2
C9 C -0.52413(19) 0.10602(18) 0.3446(2) 0.0575(4) Uani 1 d . . .
H9A H -0.5631 0.0468 0.3619 0.069 Uiso 1 calc R C 1
H9B H -0.4849 0.1642 0.4576 0.069 Uiso 1 calc R C 1
C10 C -0.64231(19) 0.18261(19) 0.2237(2) 0.0588(4) Uani 1 d . . .
H10A H -0.6729 0.1241 0.1079 0.071 Uiso 1 calc R . .
H10B H -0.7262 0.2214 0.2652 0.071 Uiso 1 calc R . .
C12 C -0.54676(17) 0.36826(17) 0.2135(2) 0.0530(4) Uani 1 d . . .
C13 C -0.48435(18) 0.47036(17) 0.2268(3) 0.0592(4) Uani 1 d . . .
H13A H -0.5200 0.5500 0.3058 0.071 Uiso 1 calc R . .
H13B H -0.5190 0.4858 0.1125 0.071 Uiso 1 calc R . .
C14 C -0.2144(2) 0.3823(2) 0.5113(2) 0.0705(5) Uani 1 d . . .
H14A H -0.1096 0.3648 0.5571 0.106 Uiso 1 calc R . .
H14B H -0.2467 0.3051 0.4859 0.106 Uiso 1 calc R . .
H14C H -0.2545 0.4509 0.5963 0.106 Uiso 1 calc R . .
C15 C -0.2294(3) 0.59133(18) 0.3565(3) 0.0848(7) Uani 1 d . . .
H15A H -0.2753 0.6572 0.4382 0.127 Uiso 1 calc R . .
H15B H -0.2631 0.6167 0.2502 0.127 Uiso 1 calc R . .
H15C H -0.1252 0.5811 0.4062 0.127 Uiso 1 calc R . .
C16 C -0.3081(2) 0.18952(18) -0.0917(2) 0.0628(5) Uani 1 d . . .
H16A H -0.3875 0.2507 -0.1473 0.094 Uiso 1 calc R . .
H16B H -0.3451 0.1446 -0.0495 0.094 Uiso 1 calc R . .
H16C H -0.2610 0.1278 -0.1747 0.094 Uiso 1 calc R . .
C17 C -0.0935(2) 0.36012(19) 0.0152(3) 0.0676(5) Uani 1 d . . .
H17A H -0.0532 0.2974 -0.0733 0.101 Uiso 1 calc R . .
H17B H -0.0177 0.3980 0.1111 0.101 Uiso 1 calc R . .
H17C H -0.1685 0.4272 -0.0331 0.101 Uiso 1 calc R . .

loop_
_atom_site_aniso_label
_atom_site_aniso_U_11
_atom_site_aniso_U_22
_atom_site_aniso_U_33
_atom_site_aniso_U_23
_atom_site_aniso_U_13
_atom_site_aniso_U_12
Si1 0.0475(2) 0.0358(2) 0.0566(3) 0.00365(17) 0.02991(19) -0.00631(16)
Si2 0.0440(2) 0.03461(19) 0.0446(2) 0.00548(15) 0.02251(16) -0.00872(15)
C11 0.0487(8) 0.0625(10) 0.0559(9) 0.0112(8) 0.0253(7) -0.0113(7)
C3 0.0390(7) 0.0434(7) 0.0516(8) 0.0070(6) 0.0218(6) -0.0076(6)
C4 0.0385(7) 0.0423(7) 0.0434(7) 0.0087(6) 0.0174(6) -0.0024(5)
C5 0.0471(8) 0.0432(7) 0.0492(8) 0.0127(6) 0.0217(6) -0.0027(6)
C6 0.0663(10) 0.0440(8) 0.0699(11) 0.0241(8) 0.0323(9) -0.0014(7)
C7 0.0558(11) 0.0499(11) 0.0450(11) 0.0210(9) 0.0201(9) -0.0085(9)
C8 0.0466(10) 0.0479(10) 0.0336(8) 0.0091(7) 0.0176(7) -0.0129(8)
C9 0.0539(9) 0.0608(10) 0.0676(10) 0.0133(8) 0.0273(8) -0.0194(8)
C10 0.0567(9) 0.0742(11) 0.0537(9) 0.0064(8) 0.0240(8) -0.0285(9)
C12 0.0420(8) 0.0578(9) 0.0641(10) 0.0203(8) 0.0268(7) -0.0006(7)
C13 0.0506(9) 0.0530(9) 0.0864(13) 0.0314(9) 0.0354(9) 0.0041(7)
C14 0.0697(12) 0.0785(13) 0.0548(10) 0.0121(9) 0.0308(9) 0.0003(10)
C15 0.1037(17) 0.0445(9) 0.1161(18) -0.0154(11) 0.0680(15) -0.0290(10)
C16 0.0629(10) 0.0527(9) 0.0541(10) 0.0065(7) 0.0073(8) -0.0135(8)
C17 0.0822(13) 0.0610(10) 0.0858(13) 0.0238(10) 0.0530(11) -0.0105(9)

loop_
_atom_type_symbol
_atom_type_description
_atom_type_scat_dispersion_real
_atom_type_scat_dispersion_imag
_atom_type_scat_source
C C 0.0033 0.0016 'International Tables Vol C Tables 4.2.6.8 and 6.1.1.4'
H H 0.0000 0.0000 'International Tables Vol C Tables 4.2.6.8 and 6.1.1.4'
Si Si 0.0817 0.0704 'International Tables Vol C Tables 4.2.6.8 and 6.1.1.4'

loop_
_geom_angle_atom_site_label_1
_geom_angle_atom_site_label_2
_geom_angle_atom_site_label_3
_geom_angle
C14 Si1 C15 110.37(12)
C14 Si1 C13 107.47(9)
C15 Si1 C13 104.93(10)
C14 Si1 Si2 112.49(7)
C15 Si1 Si2 108.29(7)
C13 Si1 Si2 113.04(7)
C16 Si2 C17 110.34(10)
C16 Si2 C3 107.71(8)
C17 Si2 C3 106.09(8)
C16 Si2 Si1 112.54(7)
C17 Si2 Si1 109.25(7)
C3 Si2 Si1 110.71(6)
C12 C11 C10 175.03(19)
C4 C3 Si2 114.29(10)
C4 C3 H3A 108.7
Si2 C3 H3A 108.7
C4 C3 H3B 108.7
Si2 C3 H3B 108.7
H3A C3 H3B 107.6
C5 C4 C3 179.16(15)
C4 C5 C6 177.38(16)
C5 C6 C7 112.30(14)
C5 C6 C7A 110.3(3)
C7 C6 C7A 33.8(3)
C5 C6 H6A 109.1
C7 C6 H6A 109.1
C7A C6 H6A 134.8
C5 C6 H6B 109.1
C7 C6 H6B 109.1
C7A C6 H6B 78.9
H6A C6 H6B 107.9
C6 C7 C8 110.63(16)
C6 C7 H7A 109.5
C8 C7 H7A 109.5
C6 C7 H7B 109.5
C8 C7 H7B 109.5
H7A C7 H7B 108.1
C7 C8 C9 112.51(15)
C7 C8 H8A 109.1
C9 C8 H8A 109.1
C7 C8 H8B 109.1
C9 C8 H8B 109.1
H8A C8 H8B 107.8
C8A C7A C6 109.2(6)
C8A C7A H7A1 109.8
C6 C7A H7A1 109.8
C8A C7A H7A2 109.8
C6 C7A H7A2 109.8
H7A1 C7A H7A2 108.3
C7A C8A C9 104.8(6)
C7A C8A H8A1 110.8
C9 C8A H8A1 110.8
C7A C8A H8A2 110.8
C9 C8A H8A2 110.8
H8A1 C8A H8A2 108.9
C10 C9 C8 107.57(15)
C10 C9 C8A 136.8(3)
C8 C9 C8A 40.2(3)
C10 C9 H9A 110.2
C8 C9 H9A 110.2
C8A C9 H9A 109.0
C10 C9 H9B 110.2
C8 C9 H9B 110.2
C8A C9 H9B 73.1
H9A C9 H9B 108.5
C11 C10 C9 112.29(14)
C11 C10 H10A 109.1
C9 C10 H10A 109.1
C11 C10 H10B 109.1
C9 C10 H10B 109.1
H10A C10 H10B 107.9
C11 C12 C13 176.60(19)
C12 C13 Si1 114.45(12)
C12 C13 H13A 108.6
Si1 C13 H13A 108.6
C12 C13 H13B 108.6
Si1 C13 H13B 108.6
H13A C13 H13B 107.6
Si1 C14 H14A 109.5
Si1 C14 H14B 109.5
H14A C14 H14B 109.5
Si1 C14 H14C 109.5
H14A C14 H14C 109.5
H14B C14 H14C 109.5
Si1 C15 H15A 109.5
Si1 C15 H15B 109.5
H15A C15 H15B 109.5
Si1 C15 H15C 109.5
H15A C15 H15C 109.5
H15B C15 H15C 109.5
Si2 C16 H16A 109.5
Si2 C16 H16B 109.5
H16A C16 H16B 109.5
Si2 C16 H16C 109.5
H16A C16 H16C 109.5
H16B C16 H16C 109.5
Si2 C17 H17A 109.5
Si2 C17 H17B 109.5
H17A C17 H17B 109.5
Si2 C17 H17C 109.5
H17A C17 H17C 109.5
H17B C17 H17C 109.5

loop_
_geom_bond_atom_site_label_1
_geom_bond_atom_site_label_2
_geom_bond_distance
Si1 C14 1.860(2)
Si1 C15 1.8739(19)
Si1 C13 1.8929(18)
Si1 Si2 2.3527(11)
Si2 C16 1.8612(19)
Si2 C17 1.8708(17)
Si2 C3 1.8974(17)
C11 C12 1.188(2)
C11 C10 1.466(2)
C3 C4 1.463(2)
C3 H3A 0.9700
C3 H3B 0.9700
C4 C5 1.187(2)
C5 C6 1.470(2)
C6 C7 1.516(3)
C6 C7A 1.671(9)
C6 H6A 0.9700
C6 H6B 0.9700
C7 C8 1.526(3)
C7 H7A 0.9700
C7 H7B 0.9700
C8 C9 1.549(2)
C8 H8A 0.9700
C8 H8B 0.9700
C7A C8A 1.442(11)
C7A H7A1 0.9700
C7A H7A2 0.9700
C8A C9 1.555(8)
C8A H8A1 0.9700
C8A H8A2 0.9700
C9 C10 1.500(3)
C9 H9A 0.9700
C9 H9B 0.9700
C10 H10A 0.9700
C10 H10B 0.9700
C12 C13 1.454(2)
C13 H13A 0.9700
C13 H13B 0.9700
C14 H14A 0.9600
C14 H14B 0.9600
C14 H14C 0.9600
C15 H15A 0.9600
C15 H15B 0.9600
C15 H15C 0.9600
C16 H16A 0.9600
C16 H16B 0.9600
C16 H16C 0.9600
C17 H17A 0.9600
C17 H17B 0.9600
C17 H17C 0.9600

loop_
_geom_torsion_atom_site_label_1
_geom_torsion_atom_site_label_2
_geom_torsion_atom_site_label_3
_geom_torsion_atom_site_label_4
_geom_torsion
C14 Si1 Si2 C16 107.76(11)
C15 Si1 Si2 C16 -130.00(12)
C13 Si1 Si2 C16 -14.18(9)
C14 Si1 Si2 C17 -129.31(11)
C15 Si1 Si2 C17 -7.07(12)
C13 Si1 Si2 C17 108.74(10)
C14 Si1 Si2 C3 -12.84(9)
C15 Si1 Si2 C3 109.41(11)
C13 Si1 Si2 C3 -134.78(8)
C16 Si2 C3 C4 -48.44(13)
C17 Si2 C3 C4 -166.60(11)
Si1 Si2 C3 C4 74.99(11)
Si2 C3 C4 C5 -3(11)
C3 C4 C5 C6 -70(12)
C4 C5 C6 C7 28(4)
C4 C5 C6 C7A 64(4)
C5 C6 C7 C8 62.6(2)
C7A C6 C7 C8 -30.9(5)
C6 C7 C8 C9 -177.92(16)
C5 C6 C7A C8A -68.6(7)
C7 C6 C7A C8A 31.5(5)
C6 C7A C8A C9 173.1(5)
C7 C8 C9 C10 171.87(15)
C7 C8 C9 C8A 27.9(5)
C7A C8A C9 C10 -84.6(7)
C7A C8A C9 C8 -29.7(4)
C12 C11 C10 C9 -19(2)
C8 C9 C10 C11 -67.46(19)
C8A C9 C10 C11 -33.8(5)
C10 C11 C12 C13 -19(4)
C11 C12 C13 Si1 59(3)
C14 Si1 C13 C12 -50.88(17)
C15 Si1 C13 C12 -168.36(15)
Si2 Si1 C13 C12 73.84(15)
